data_4075128
loop_
_publ_author_name
'Benito-Garagorri, David'
'Becker, Eva'
'Wiedermann, Julia'
'Lackner, Wolfgang'
'Pollak, Martin'
'Mereiter, Kurt'
'Kisala, Joanna'
'Kirchner, Karl'

_publ_section_title
;
 Achiral and Chiral Transition Metal Complexes with Modularly Designed
 Tridentate PNP Pincer-Type Ligands Based on N-Heterocyclic Diamines
;
_journal_issue 8
_journal_name_full Organometallics
_journal_page_first 1900
_journal_paper_doi 10.1021/om0600644
_journal_volume 25
_journal_year 2006
_chemical_formula_moiety 'C39 H36 Fe N8 P2, 2(B F4), 3(C2 H4 Cl2), H2 O'
_chemical_formula_sum 'C45 H50 B2 Cl6 F8 Fe N8 O P2'
_chemical_formula_weight 1223.04
_chemical_name_common
;
1122 [Fe(Phenyltriazine-PNP-Ph)(CH3CN)3](BF4)2.3C2H4Cl2.H2O
;
_chemical_name_systematic
; 
 ? 
;
_space_group_IT_number 2
_symmetry_cell_setting triclinic
_symmetry_space_group_name_Hall '-P 1'
_symmetry_space_group_name_H-M 'P -1'
_atom_sites_solution_hydrogens geom
_atom_sites_solution_primary direct
_atom_sites_solution_secondary difmap
_audit_creation_method SHELXL-97
_cell_angle_alpha 94.318(1)
_cell_angle_beta 90.115(1)
_cell_angle_gamma 115.918(1)
_cell_formula_units_Z 2
_cell_length_a 11.6591(6)
_cell_length_b 11.6700(6)
_cell_length_c 22.4063(11)
_cell_measurement_reflns_used 8946
_cell_measurement_temperature 100(2)
_cell_measurement_theta_max 29.97
_cell_measurement_theta_min 2.18
_cell_volume 2732.2(2)
_computing_cell_refinement 'Bruker SMART'
_computing_data_collection 'Bruker SMART'
_computing_data_reduction 'Bruker SAINT'
_computing_molecular_graphics 'Bruker SHELXTL'
_computing_publication_material 'Bruker SHELXTL'
_computing_structure_refinement 'SHELXL-97 (Sheldrick, 1997)'
_computing_structure_solution 'SHELXS-97 (Sheldrick, 1997)'
_diffrn_ambient_temperature 100(2)
_diffrn_measured_fraction_theta_full 0.993
_diffrn_measured_fraction_theta_max 0.993
_diffrn_measurement_device_type 'CCD area detector'
_diffrn_measurement_method 'phi and omega scans'
_diffrn_radiation_monochromator graphite
_diffrn_radiation_source 'fine-focus sealed tube'
_diffrn_radiation_type MoK\a
_diffrn_radiation_wavelength 0.71073
_diffrn_reflns_av_R_equivalents 0.0217
_diffrn_reflns_av_sigmaI/netI 0.0222
_diffrn_reflns_limit_h_max 16
_diffrn_reflns_limit_h_min -16
_diffrn_reflns_limit_k_max 16
_diffrn_reflns_limit_k_min -16
_diffrn_reflns_limit_l_max 31
_diffrn_reflns_limit_l_min -31
_diffrn_reflns_number 50406
_diffrn_reflns_theta_full 30.00
_diffrn_reflns_theta_max 30.00
_diffrn_reflns_theta_min 2.08
_diffrn_standards_decay_% 0
_exptl_absorpt_coefficient_mu 0.698
_exptl_absorpt_correction_T_max 0.89
_exptl_absorpt_correction_T_min 0.76
_exptl_absorpt_correction_type multi-scan
_exptl_absorpt_process_details 'program SADABS, V2.10'
_exptl_crystal_colour orange
_exptl_crystal_density_diffrn 1.487
_exptl_crystal_density_method 'not measured'
_exptl_crystal_description prism
_exptl_crystal_F_000 1248
_exptl_crystal_size_max 0.54
_exptl_crystal_size_mid 0.27
_exptl_crystal_size_min 0.16
_refine_diff_density_max 0.716
_refine_diff_density_min -0.826
_refine_diff_density_rms 0.072
_refine_ls_extinction_method none
_refine_ls_goodness_of_fit_ref 1.029
_refine_ls_hydrogen_treatment constr
_refine_ls_matrix_type full
_refine_ls_number_parameters 737
_refine_ls_number_reflns 15866
_refine_ls_number_restraints 468
_refine_ls_restrained_S_all 1.081
_refine_ls_R_factor_all 0.0441
_refine_ls_R_factor_gt 0.0373
_refine_ls_shift/su_max 0.001
_refine_ls_shift/su_mean 0.000
_refine_ls_structure_factor_coef Fsqd
_refine_ls_weighting_details 'calc w=1/[\s^2^(Fo^2^)+(0.0523P)^2^+2.0486P] where P=(Fo^2^+2Fc^2^)/3'
_refine_ls_weighting_scheme calc
_refine_ls_wR_factor_gt 0.0987
_refine_ls_wR_factor_ref 0.1044
_reflns_number_gt 13833
_reflns_number_total 15866
_reflns_threshold_expression >2sigma(I)
_cod_data_source_file om0600644si20060122_054457.cif
_cod_data_source_block 11-1122
_cod_depositor_comments
;
The following automatic conversions were performed:

'_symmetry_cell_setting' value 'Triclinic' changed to 'triclinic'
according to /home/saulius/struct/CIF-dictionaries/cif_core.dic
dictionary named 'cif_core.dic' version 2.4.1 from 2010-06-29.

Automatic conversion script
Id: cif_fix_values 1715 2011-07-08 13:25:40Z adriana 
;
_cod_original_sg_symbol_Hall '-P 1 '
_cod_original_sg_symbol_H-M P-1
_cod_database_code 4075128

loop_
_symmetry_equiv_pos_as_xyz
'x, y, z'
'-x, -y, -z'

loop_
_atom_site_label
_atom_site_type_symbol
_atom_site_fract_x
_atom_site_fract_y
_atom_site_fract_z
_atom_site_U_iso_or_equiv
_atom_site_adp_type
_atom_site_occupancy
_atom_site_symmetry_multiplicity
_atom_site_calc_flag
_atom_site_refinement_flags
_atom_site_disorder_assembly
_atom_site_disorder_group
Fe Fe 0.293638(18) 0.328009(18) 0.230321(9) 0.01240(5) Uani 1 1 d U . .
P1 P 0.15159(3) 0.40829(4) 0.244120(17) 0.01494(7) Uani 1 1 d U . .
P2 P 0.46316(3) 0.28574(3) 0.235267(16) 0.01336(7) Uani 1 1 d U . .
N1 N 0.39365(11) 0.46607(11) 0.29105(5) 0.0134(2) Uani 1 1 d U . .
N2 N 0.41770(12) 0.64607(12) 0.35638(6) 0.0164(2) Uani 1 1 d U . .
N3 N 0.58579(12) 0.58233(12) 0.35003(6) 0.0159(2) Uani 1 1 d U . .
N4 N 0.23201(12) 0.52793(12) 0.29861(6) 0.0183(2) Uani 1 1 d U . .
H4N H 0.1969 0.5754 0.3148 0.022 Uiso 1 1 calc R . .
N5 N 0.55580(12) 0.40392(12) 0.28767(6) 0.0157(2) Uani 1 1 d U . .
H5N H 0.6308 0.4111 0.2995 0.019 Uiso 1 1 calc R . .
N6 N 0.19770(12) 0.19016(12) 0.16979(6) 0.0162(2) Uani 1 1 d U . .
N7 N 0.21538(12) 0.21307(12) 0.29061(6) 0.0163(2) Uani 1 1 d U . .
N8 N 0.37094(11) 0.43950(12) 0.16861(6) 0.0152(2) Uani 1 1 d U . .
C1 C 0.35108(13) 0.54841(13) 0.31641(6) 0.0151(2) Uani 1 1 d U . .
C2 C 0.53527(14) 0.66040(13) 0.37047(6) 0.0155(2) Uani 1 1 d U . .
C3 C 0.51132(13) 0.48662(13) 0.31073(6) 0.0138(2) Uani 1 1 d U . .
C4 C 0.61768(15) 0.77252(14) 0.41110(6) 0.0181(3) Uani 1 1 d U . .
C5 C 0.57046(18) 0.85526(15) 0.43703(7) 0.0237(3) Uani 1 1 d U . .
H5 H 0.4837 0.8378 0.4301 0.028 Uiso 1 1 calc R . .
C6 C 0.6516(2) 0.96357(17) 0.47313(8) 0.0298(4) Uani 1 1 d U . .
H6 H 0.6201 1.0206 0.4903 0.036 Uiso 1 1 calc R . .
C7 C 0.7775(2) 0.98873(16) 0.48416(8) 0.0307(4) Uani 1 1 d U . .
H7 H 0.8322 1.0629 0.5087 0.037 Uiso 1 1 calc R . .
C8 C 0.82367(17) 0.90524(17) 0.45929(7) 0.0273(3) Uani 1 1 d U . .
H8 H 0.9098 0.9218 0.4674 0.033 Uiso 1 1 calc R . .
C9 C 0.74458(15) 0.79763(15) 0.42266(7) 0.0217(3) Uani 1 1 d U . .
H9 H 0.7768 0.7412 0.4055 0.026 Uiso 1 1 calc R . .
C10 C 0.00334(14) 0.31001(15) 0.27747(7) 0.0181(3) Uani 1 1 d U . .
C11 C -0.10029(16) 0.22533(16) 0.24084(8) 0.0240(3) Uani 1 1 d U . .
H11 H -0.0972 0.2280 0.1986 0.029 Uiso 1 1 calc R . .
C12 C -0.20852(17) 0.13670(18) 0.26641(9) 0.0320(4) Uani 1 1 d U . .
H12 H -0.2794 0.0793 0.2415 0.038 Uiso 1 1 calc R . .
C13 C -0.21333(19) 0.13178(19) 0.32782(10) 0.0347(4) Uani 1 1 d U . .
H13 H -0.2872 0.0706 0.3449 0.042 Uiso 1 1 calc R . .
C14 C -0.11108(19) 0.2156(2) 0.36443(9) 0.0331(4) Uani 1 1 d U . .
H14 H -0.1150 0.2122 0.4066 0.040 Uiso 1 1 calc R . .
C15 C -0.00203(16) 0.30515(18) 0.33961(8) 0.0258(3) Uani 1 1 d U . .
H15 H 0.0683 0.3626 0.3648 0.031 Uiso 1 1 calc R . .
C16 C 0.11604(14) 0.48721(14) 0.18492(7) 0.0178(3) Uani 1 1 d U . .
C17 C 0.11303(14) 0.43976(16) 0.12545(7) 0.0201(3) Uani 1 1 d U . .
H17 H 0.1241 0.3643 0.1168 0.024 Uiso 1 1 calc R . .
C18 C 0.09387(16) 0.50293(18) 0.07865(8) 0.0256(3) Uani 1 1 d U . .
H18 H 0.0921 0.4706 0.0383 0.031 Uiso 1 1 calc R . .
C19 C 0.07747(18) 0.61291(19) 0.09119(9) 0.0305(4) Uani 1 1 d U . .
H19 H 0.0648 0.6561 0.0594 0.037 Uiso 1 1 calc R . .
C20 C 0.07958(19) 0.66008(18) 0.15027(9) 0.0319(4) Uani 1 1 d U . .
H20 H 0.0681 0.7353 0.1587 0.038 Uiso 1 1 calc R . .
C21 C 0.09837(17) 0.59769(16) 0.19710(8) 0.0252(3) Uani 1 1 d U . .
H21 H 0.0992 0.6301 0.2374 0.030 Uiso 1 1 calc R . .
C22 C 0.44707(14) 0.14093(14) 0.26559(7) 0.0167(3) Uani 1 1 d U . .
C23 C 0.42435(17) 0.03367(15) 0.22670(8) 0.0232(3) Uani 1 1 d U . .
H23 H 0.4256 0.0395 0.1846 0.028 Uiso 1 1 calc R . .
C24 C 0.39973(19) -0.08219(16) 0.24972(9) 0.0298(4) Uani 1 1 d U . .
H24 H 0.3845 -0.1554 0.2233 0.036 Uiso 1 1 calc R . .
C25 C 0.3975(2) -0.09090(17) 0.31090(9) 0.0314(4) Uani 1 1 d U . .
H25 H 0.3806 -0.1700 0.3264 0.038 Uiso 1 1 calc R . .
C26 C 0.4198(2) 0.01565(18) 0.34968(8) 0.0315(4) Uani 1 1 d U . .
H26 H 0.4183 0.0093 0.3917 0.038 Uiso 1 1 calc R . .
C27 C 0.44440(17) 0.13174(16) 0.32733(7) 0.0239(3) Uani 1 1 d U . .
H27 H 0.4593 0.2045 0.3540 0.029 Uiso 1 1 calc R . .
C28 C 0.56215(14) 0.30319(13) 0.17150(6) 0.0156(2) Uani 1 1 d U . .
C29 C 0.50542(15) 0.27176(15) 0.11411(7) 0.0195(3) Uani 1 1 d U . .
H29 H 0.4155 0.2396 0.1089 0.023 Uiso 1 1 calc R . .
C30 C 0.58069(17) 0.28763(17) 0.06435(7) 0.0237(3) Uani 1 1 d U . .
H30 H 0.5420 0.2661 0.0252 0.028 Uiso 1 1 calc R . .
C31 C 0.71141(17) 0.33460(17) 0.07182(8) 0.0253(3) Uani 1 1 d U . .
H31 H 0.7625 0.3459 0.0378 0.030 Uiso 1 1 calc R . .
C32 C 0.76822(16) 0.36529(17) 0.12874(8) 0.0261(3) Uani 1 1 d U . .
H32 H 0.8582 0.3974 0.1336 0.031 Uiso 1 1 calc R . .
C33 C 0.69439(15) 0.34933(15) 0.17881(7) 0.0209(3) Uani 1 1 d U . .
H33 H 0.7336 0.3697 0.2178 0.025 Uiso 1 1 calc R . .
C34 C 0.14787(15) 0.10802(15) 0.13398(7) 0.0194(3) Uani 1 1 d U . .
C35 C 0.08818(18) 0.00299(16) 0.08741(8) 0.0285(4) Uani 1 1 d U . .
H35A H 0.1370 -0.0474 0.0840 0.034 Uiso 1 1 calc R . .
H35B H 0.0870 0.0377 0.0490 0.034 Uiso 1 1 calc R . .
H35C H 0.0006 -0.0518 0.0979 0.034 Uiso 1 1 calc R . .
C36 C 0.16757(15) 0.14185(15) 0.32511(7) 0.0215(3) Uani 1 1 d U . .
C37 C 0.1066(2) 0.0513(2) 0.36978(9) 0.0367(4) Uani 1 1 d U . .
H37A H 0.1175 -0.0265 0.3600 0.044 Uiso 1 1 calc R . .
H37B H 0.0154 0.0297 0.3699 0.044 Uiso 1 1 calc R . .
H37C H 0.1459 0.0899 0.4094 0.044 Uiso 1 1 calc R . .
C38 C 0.41424(14) 0.49931(14) 0.12950(7) 0.0181(3) Uani 1 1 d U . .
C39 C 0.46921(19) 0.57236(17) 0.07862(8) 0.0295(4) Uani 1 1 d U . .
H39A H 0.5389 0.5537 0.0639 0.035 Uiso 1 1 calc R . .
H39B H 0.5024 0.6639 0.0910 0.035 Uiso 1 1 calc R . .
H39C H 0.4034 0.5487 0.0467 0.035 Uiso 1 1 calc R . .
B1 B 0.78564(18) 0.72234(18) 0.01882(8) 0.0234(3) Uani 1 1 d U . .
F1 F 0.90816(12) 0.77067(12) -0.00142(6) 0.0432(3) Uani 1 1 d U . .
F2 F 0.74459(12) 0.59573(11) 0.03050(6) 0.0408(3) Uani 1 1 d U . .
F3 F 0.78203(12) 0.79394(12) 0.07089(5) 0.0385(3) Uani 1 1 d U . .
F4 F 0.70353(14) 0.72991(14) -0.02380(6) 0.0467(3) Uani 1 1 d U . .
B2 B 1.0710(4) 0.6917(4) 0.3989(2) 0.0269(6) Uani 0.529(3) 1 d PDU A 1
F5 F 1.0129(3) 0.5858(3) 0.43051(18) 0.0705(13) Uani 0.529(3) 1 d PDU A 1
F6 F 1.0076(4) 0.7664(4) 0.40032(18) 0.0643(10) Uani 0.529(3) 1 d PDU A 1
F7 F 1.1935(3) 0.7647(4) 0.42151(17) 0.0642(10) Uani 0.529(3) 1 d PDU A 1
F8 F 1.0777(3) 0.6504(3) 0.34021(11) 0.0610(9) Uani 0.529(3) 1 d PDU A 1
B2' B 1.0626(6) 0.7005(6) 0.4007(3) 0.0269(6) Uani 0.30 1 d PDU A 2
F5' F 1.0157(6) 0.6874(6) 0.4571(2) 0.087(2) Uani 0.301(3) 1 d PDU A 2
F6' F 1.1765(4) 0.8085(4) 0.4034(3) 0.0495(13) Uani 0.301(3) 1 d PDU A 2
F7' F 0.9744(5) 0.7106(5) 0.3635(4) 0.086(2) Uani 0.301(3) 1 d PDU A 2
F8' F 1.0802(4) 0.5951(4) 0.3804(2) 0.0389(12) Uani 0.301(3) 1 d PDU A 2
B2" B 1.0430(8) 0.6799(9) 0.3910(4) 0.030 Uiso 0.173(2) 1 d PDU B 2
F5" F 0.9764(10) 0.5711(9) 0.4195(5) 0.060 Uiso 0.173(2) 1 d PDU B 2
F6" F 1.0440(10) 0.7821(9) 0.4254(4) 0.060 Uiso 0.173(2) 1 d PDU B 2
F7" F 1.1653(7) 0.6970(9) 0.3814(4) 0.060 Uiso 0.173(2) 1 d PDU B 2
F8" F 0.9824(8) 0.6676(10) 0.3365(3) 0.060 Uiso 0.173(2) 1 d PDU B 2
Cl1 Cl 0.69962(5) 0.62118(4) 0.55848(2) 0.03647(11) Uani 1 1 d DU . .
Cl2 Cl 0.67593(7) 0.29188(6) 0.44972(3) 0.05312(15) Uani 1 1 d DU . .
C40 C 0.6510(3) 0.4934(2) 0.50069(11) 0.0371(6) Uani 0.827(4) 1 d PDU C 1
H40A H 0.5609 0.4321 0.5053 0.045 Uiso 0.827(4) 1 calc PR C 1
H40B H 0.6584 0.5273 0.4610 0.045 Uiso 0.827(4) 1 calc PR C 1
C41 C 0.7356(2) 0.4276(2) 0.50546(11) 0.0356(5) Uani 0.827(4) 1 d PDU C 1
H41A H 0.7329 0.3985 0.5460 0.043 Uiso 0.827(4) 1 calc PR C 1
H41B H 0.8249 0.4867 0.4978 0.043 Uiso 0.827(4) 1 calc PR C 1
C40' C 0.7499(9) 0.5061(9) 0.5218(4) 0.030 Uiso 0.173(4) 1 d PDU C 2
H40C H 0.8307 0.5511 0.5013 0.036 Uiso 0.173(4) 1 calc PR C 2
H40D H 0.7634 0.4543 0.5516 0.036 Uiso 0.173(4) 1 calc PR C 2
C41' C 0.6449(9) 0.4224(8) 0.4773(4) 0.030 Uiso 0.173(4) 1 d PDU C 2
H41C H 0.6416 0.4718 0.4439 0.036 Uiso 0.173(4) 1 calc PR C 2
H41D H 0.5617 0.3902 0.4968 0.036 Uiso 0.173(4) 1 calc PR C 2
Cl3 Cl 0.85319(5) 0.11777(5) 0.06960(3) 0.04149(12) Uani 1 1 d DU . .
Cl4 Cl 0.45117(5) -0.11719(5) 0.08456(2) 0.03529(10) Uani 1 1 d DU . .
C42 C 0.7057(2) 0.0316(2) 0.10380(11) 0.0307(5) Uani 0.758(4) 1 d PDU D 1
H42A H 0.7120 -0.0307 0.1297 0.037 Uiso 0.758(4) 1 calc PR D 1
H42B H 0.6810 0.0907 0.1285 0.037 Uiso 0.758(4) 1 calc PR D 1
C43 C 0.6108(2) -0.0355(3) 0.05334(11) 0.0316(5) Uani 0.758(4) 1 d PDU D 1
H43A H 0.6330 -0.0987 0.0307 0.038 Uiso 0.758(4) 1 calc PR D 1
H43B H 0.6111 0.0269 0.0257 0.038 Uiso 0.758(4) 1 calc PR D 1
C42' C 0.6842(6) 0.0101(7) 0.0462(3) 0.030 Uiso 0.242(4) 1 d PDU D 2
H42C H 0.6509 0.0508 0.0180 0.036 Uiso 0.242(4) 1 calc PR D 2
H42D H 0.6767 -0.0718 0.0266 0.036 Uiso 0.242(4) 1 calc PR D 2
C43' C 0.6127(5) -0.0113(7) 0.1027(3) 0.030 Uiso 0.242(4) 1 d PDU D 2
H43C H 0.6192 0.0710 0.1216 0.036 Uiso 0.242(4) 1 calc PR D 2
H43D H 0.6490 -0.0485 0.1313 0.036 Uiso 0.242(4) 1 calc PR D 2
C44 C 0.8341(2) 0.7328(2) 0.24441(10) 0.0405(5) Uani 1 1 d DU . .
H44A H 0.8753 0.6750 0.2370 0.049 Uiso 1 1 calc R . .
H44B H 0.8081 0.7287 0.2865 0.049 Uiso 1 1 calc R . .
C45 C 0.71848(19) 0.68871(18) 0.20366(9) 0.0333(4) Uani 1 1 d DU . .
H45A H 0.6672 0.5954 0.2050 0.040 Uiso 1 1 calc R . .
H45B H 0.7455 0.7050 0.1620 0.040 Uiso 1 1 calc R . .
Cl5 Cl 0.94620(6) 0.89331(6) 0.23295(3) 0.05119(15) Uani 1 1 d DU . .
Cl6 Cl 0.62164(5) 0.76866(5) 0.22417(2) 0.03557(10) Uani 1 1 d DU . .
O1W O 0.80039(14) 0.44850(16) 0.32347(7) 0.0420(4) Uani 1 1 d D . .
H1WA H 0.804(2) 0.4005(8) 0.3464(7) 0.050 Uiso 1 1 d D . .
H1WB H 0.851(2) 0.5197(5) 0.3347(8) 0.050 Uiso 1 1 d D . .

loop_
_atom_site_aniso_label
_atom_site_aniso_U_11
_atom_site_aniso_U_22
_atom_site_aniso_U_33
_atom_site_aniso_U_23
_atom_site_aniso_U_13
_atom_site_aniso_U_12
Fe 0.01216(9) 0.01152(9) 0.01304(9) 0.00056(7) 0.00031(7) 0.00482(7)
P1 0.01281(15) 0.01581(16) 0.01672(16) 0.00086(12) 0.00034(12) 0.00683(13)
P2 0.01415(15) 0.01229(15) 0.01429(15) -0.00007(12) 0.00018(12) 0.00658(12)
N1 0.0134(5) 0.0132(5) 0.0141(5) 0.0007(4) 0.0005(4) 0.0064(4)
N2 0.0187(5) 0.0141(5) 0.0166(5) -0.0009(4) 0.0001(4) 0.0078(4)
N3 0.0161(5) 0.0142(5) 0.0165(5) -0.0009(4) -0.0017(4) 0.0061(4)
N4 0.0160(5) 0.0196(6) 0.0219(6) -0.0038(5) -0.0013(4) 0.0109(5)
N5 0.0148(5) 0.0153(5) 0.0180(5) -0.0022(4) -0.0027(4) 0.0081(4)
N6 0.0146(5) 0.0159(5) 0.0176(5) 0.0021(4) 0.0010(4) 0.0061(4)
N7 0.0153(5) 0.0162(5) 0.0167(5) -0.0003(4) -0.0008(4) 0.0066(4)
N8 0.0137(5) 0.0153(5) 0.0172(5) 0.0001(4) -0.0004(4) 0.0072(4)
C1 0.0157(6) 0.0144(6) 0.0156(6) 0.0013(5) 0.0016(5) 0.0072(5)
C2 0.0189(6) 0.0126(6) 0.0141(6) 0.0015(4) 0.0011(5) 0.0060(5)
C3 0.0147(6) 0.0123(6) 0.0144(6) 0.0018(4) 0.0008(5) 0.0058(5)
C4 0.0234(7) 0.0137(6) 0.0140(6) 0.0001(5) -0.0005(5) 0.0054(5)
C5 0.0337(8) 0.0192(7) 0.0191(7) -0.0018(5) -0.0018(6) 0.0131(6)
C6 0.0483(10) 0.0194(7) 0.0205(7) -0.0040(6) -0.0029(7) 0.0146(7)
C7 0.0431(10) 0.0182(7) 0.0180(7) -0.0023(6) -0.0058(7) 0.0024(7)
C8 0.0269(8) 0.0236(8) 0.0194(7) -0.0001(6) -0.0040(6) 0.0005(6)
C9 0.0221(7) 0.0196(7) 0.0177(7) -0.0002(5) -0.0008(5) 0.0040(6)
C10 0.0145(6) 0.0194(6) 0.0225(7) 0.0038(5) 0.0033(5) 0.0091(5)
C11 0.0198(7) 0.0223(7) 0.0268(8) 0.0020(6) 0.0014(6) 0.0063(6)
C12 0.0215(8) 0.0251(8) 0.0415(10) 0.0033(7) 0.0043(7) 0.0029(6)
C13 0.0267(8) 0.0310(9) 0.0453(10) 0.0137(8) 0.0167(8) 0.0100(7)
C14 0.0311(9) 0.0422(10) 0.0302(9) 0.0142(7) 0.0128(7) 0.0181(8)
C15 0.0223(7) 0.0353(9) 0.0222(7) 0.0058(6) 0.0044(6) 0.0142(7)
C16 0.0137(6) 0.0186(6) 0.0215(6) 0.0042(5) 0.0004(5) 0.0070(5)
C17 0.0152(6) 0.0237(7) 0.0223(7) 0.0034(5) 0.0006(5) 0.0091(6)
C18 0.0206(7) 0.0339(9) 0.0236(7) 0.0084(6) 0.0021(6) 0.0123(7)
C19 0.0291(8) 0.0325(9) 0.0329(9) 0.0151(7) 0.0015(7) 0.0144(7)
C20 0.0363(9) 0.0258(8) 0.0399(10) 0.0090(7) 0.0008(8) 0.0185(8)
C21 0.0274(8) 0.0234(7) 0.0280(8) 0.0029(6) -0.0001(6) 0.0141(6)
C22 0.0173(6) 0.0147(6) 0.0195(6) 0.0020(5) 0.0002(5) 0.0084(5)
C23 0.0296(8) 0.0167(6) 0.0238(7) 0.0000(5) 0.0003(6) 0.0108(6)
C24 0.0385(10) 0.0166(7) 0.0350(9) 0.0005(6) -0.0013(7) 0.0129(7)
C25 0.0393(10) 0.0199(7) 0.0380(9) 0.0096(7) 0.0009(8) 0.0145(7)
C26 0.0457(11) 0.0292(9) 0.0263(8) 0.0098(6) 0.0021(7) 0.0214(8)
C27 0.0338(8) 0.0218(7) 0.0204(7) 0.0028(6) 0.0002(6) 0.0161(7)
C28 0.0173(6) 0.0139(6) 0.0172(6) 0.0008(5) 0.0022(5) 0.0083(5)
C29 0.0203(7) 0.0213(7) 0.0187(6) 0.0004(5) 0.0010(5) 0.0109(6)
C30 0.0306(8) 0.0277(8) 0.0171(7) 0.0025(6) 0.0034(6) 0.0167(7)
C31 0.0291(8) 0.0259(8) 0.0251(7) 0.0080(6) 0.0119(6) 0.0152(7)
C32 0.0187(7) 0.0276(8) 0.0314(8) 0.0028(6) 0.0071(6) 0.0096(6)
C33 0.0175(6) 0.0230(7) 0.0221(7) 0.0000(6) 0.0007(5) 0.0091(6)
C34 0.0189(7) 0.0176(6) 0.0201(7) 0.0019(5) 0.0000(5) 0.0065(5)
C35 0.0332(9) 0.0202(7) 0.0247(8) -0.0066(6) -0.0056(7) 0.0061(7)
C36 0.0220(7) 0.0207(7) 0.0190(7) 0.0022(5) -0.0003(5) 0.0067(6)
C37 0.0415(11) 0.0324(9) 0.0253(9) 0.0126(7) 0.0045(8) 0.0045(8)
C38 0.0168(6) 0.0169(6) 0.0194(6) -0.0003(5) -0.0009(5) 0.0065(5)
C39 0.0342(9) 0.0230(8) 0.0223(8) 0.0067(6) 0.0045(7) 0.0035(7)
B1 0.0231(8) 0.0204(8) 0.0220(8) 0.0012(6) 0.0000(6) 0.0051(7)
F1 0.0293(6) 0.0374(6) 0.0504(8) -0.0012(6) 0.0145(5) 0.0040(5)
F2 0.0395(6) 0.0230(5) 0.0568(8) 0.0105(5) 0.0032(6) 0.0098(5)
F3 0.0408(6) 0.0353(6) 0.0285(6) -0.0060(5) 0.0053(5) 0.0078(5)
F4 0.0507(8) 0.0464(7) 0.0391(7) 0.0052(6) -0.0180(6) 0.0175(6)
B2 0.0264(13) 0.0221(12) 0.0322(12) -0.0042(9) 0.0004(9) 0.0115(9)
F5 0.066(2) 0.0535(19) 0.078(3) 0.0383(19) 0.0058(19) 0.0080(16)
F6 0.076(2) 0.076(2) 0.075(2) 0.0057(19) 0.0195(18) 0.065(2)
F7 0.0462(15) 0.055(2) 0.072(2) 0.0006(17) -0.0246(15) 0.0055(14)
F8 0.100(2) 0.081(2) 0.0319(13) -0.0155(12) -0.0030(13) 0.071(2)
B2' 0.0264(13) 0.0221(12) 0.0322(12) -0.0042(9) 0.0004(9) 0.0115(9)
F5' 0.096(5) 0.064(4) 0.074(3) -0.012(3) 0.056(3) 0.014(3)
F6' 0.039(2) 0.029(2) 0.064(4) -0.006(2) -0.003(2) 0.0012(17)
F7' 0.076(4) 0.047(3) 0.147(5) -0.041(4) -0.070(4) 0.046(3)
F8' 0.032(2) 0.0325(18) 0.056(3) -0.0189(18) -0.0070(17) 0.0213(16)
Cl1 0.0523(3) 0.0261(2) 0.0280(2) 0.00145(16) -0.00105(19) 0.0145(2)
Cl2 0.0679(4) 0.0453(3) 0.0431(3) -0.0069(2) 0.0134(3) 0.0236(3)
C40 0.0478(14) 0.0338(12) 0.0284(11) -0.0006(9) -0.0084(10) 0.0173(10)
C41 0.0390(13) 0.0399(13) 0.0277(11) -0.0003(9) 0.0029(9) 0.0176(10)
Cl3 0.0351(2) 0.0323(2) 0.0563(3) 0.0003(2) 0.0111(2) 0.0146(2)
Cl4 0.0338(2) 0.0329(2) 0.0350(2) -0.00533(18) 0.00096(18) 0.01199(18)
C42 0.0313(11) 0.0290(11) 0.0287(11) -0.0014(9) 0.0016(9) 0.0110(9)
C43 0.0335(12) 0.0328(12) 0.0263(11) -0.0028(9) 0.0015(9) 0.0133(10)
C44 0.0394(10) 0.0424(11) 0.0383(11) 0.0152(9) 0.0098(8) 0.0146(9)
C45 0.0398(10) 0.0215(8) 0.0340(9) 0.0047(7) 0.0092(7) 0.0087(7)
Cl5 0.0451(3) 0.0451(3) 0.0378(3) -0.0023(2) 0.0020(2) -0.0029(2)
Cl6 0.0429(3) 0.0278(2) 0.0356(2) 0.00587(17) 0.00310(19) 0.01460(19)
O1W 0.0342(8) 0.0577(10) 0.0422(8) -0.0095(7) -0.0132(6) 0.0297(8)

loop_
_atom_type_symbol
_atom_type_description
_atom_type_scat_dispersion_real
_atom_type_scat_dispersion_imag
_atom_type_scat_source
C C 0.0033 0.0016 'International Tables Vol C Tables 4.2.6.8 and 6.1.1.4'
H H 0.0000 0.0000 'International Tables Vol C Tables 4.2.6.8 and 6.1.1.4'
B B 0.0013 0.0007 'International Tables Vol C Tables 4.2.6.8 and 6.1.1.4'
N N 0.0061 0.0033 'International Tables Vol C Tables 4.2.6.8 and 6.1.1.4'
O O 0.0106 0.0060 'International Tables Vol C Tables 4.2.6.8 and 6.1.1.4'
F F 0.0171 0.0103 'International Tables Vol C Tables 4.2.6.8 and 6.1.1.4'
P P 0.1023 0.0942 'International Tables Vol C Tables 4.2.6.8 and 6.1.1.4'
Cl Cl 0.1484 0.1585 'International Tables Vol C Tables 4.2.6.8 and 6.1.1.4'
Fe Fe 0.3463 0.8444 'International Tables Vol C Tables 4.2.6.8 and 6.1.1.4'

loop_
_geom_angle_atom_site_label_1
_geom_angle_atom_site_label_2
_geom_angle_atom_site_label_3
_geom_angle
N7 Fe N8 178.61(5)
N7 Fe N6 88.83(5)
N8 Fe N6 89.87(5)
N7 Fe N1 91.34(5)
N8 Fe N1 89.95(5)
N6 Fe N1 178.70(5)
N7 Fe P2 89.65(4)
N8 Fe P2 90.00(4)
N6 Fe P2 95.94(4)
N1 Fe P2 82.77(4)
N7 Fe P1 89.79(4)
N8 Fe P1 90.88(4)
N6 Fe P1 98.60(4)
N1 Fe P1 82.69(4)
P2 Fe P1 165.436(16)
N4 P1 C10 104.18(7)
N4 P1 C16 104.74(7)
C10 P1 C16 108.00(7)
N4 P1 Fe 99.69(4)
C10 P1 Fe 117.55(5)
C16 P1 Fe 120.13(5)
N5 P2 C22 104.09(7)
N5 P2 C28 105.31(7)
C22 P2 C28 105.26(7)
N5 P2 Fe 99.86(4)
C22 P2 Fe 119.59(5)
C28 P2 Fe 120.38(5)
C3 N1 C1 114.81(12)
C3 N1 Fe 122.34(9)
C1 N1 Fe 122.85(10)
C1 N2 C2 115.10(12)
C3 N3 C2 114.93(12)
C1 N4 P1 118.65(10)
C1 N4 H4N 120.7
P1 N4 H4N 120.7
C3 N5 P2 118.42(10)
C3 N5 H5N 120.8
P2 N5 H5N 120.8
C34 N6 Fe 175.83(13)
C36 N7 Fe 177.94(13)
C38 N8 Fe 175.80(12)
N2 C1 N1 124.73(13)
N2 C1 N4 119.24(13)
N1 C1 N4 116.02(12)
N3 C2 N2 125.45(13)
N3 C2 C4 116.73(13)
N2 C2 C4 117.81(13)
N3 C3 N1 124.85(13)
N3 C3 N5 118.55(13)
N1 C3 N5 116.59(12)
C9 C4 C5 119.73(14)
C9 C4 C2 119.73(14)
C5 C4 C2 120.53(14)
C6 C5 C4 119.50(17)
C6 C5 H5 120.2
C4 C5 H5 120.2
C7 C6 C5 120.64(17)
C7 C6 H6 119.7
C5 C6 H6 119.7
C6 C7 C8 119.81(16)
C6 C7 H7 120.1
C8 C7 H7 120.1
C7 C8 C9 120.33(17)
C7 C8 H8 119.8
C9 C8 H8 119.8
C8 C9 C4 119.97(16)
C8 C9 H9 120.0
C4 C9 H9 120.0
C11 C10 C15 119.69(15)
C11 C10 P1 119.53(12)
C15 C10 P1 120.13(12)
C10 C11 C12 119.77(16)
C10 C11 H11 120.1
C12 C11 H11 120.1
C13 C12 C11 120.40(18)
C13 C12 H12 119.8
C11 C12 H12 119.8
C14 C13 C12 120.17(17)
C14 C13 H13 119.9
C12 C13 H13 119.9
C13 C14 C15 120.20(18)
C13 C14 H14 119.9
C15 C14 H14 119.9
C14 C15 C10 119.77(17)
C14 C15 H15 120.1
C10 C15 H15 120.1
C17 C16 C21 119.38(15)
C17 C16 P1 118.78(12)
C21 C16 P1 121.76(12)
C18 C17 C16 120.23(15)
C18 C17 H17 119.9
C16 C17 H17 119.9
C19 C18 C17 119.93(16)
C19 C18 H18 120.0
C17 C18 H18 120.0
C18 C19 C20 120.08(16)
C18 C19 H19 120.0
C20 C19 H19 120.0
C21 C20 C19 120.35(17)
C21 C20 H20 119.8
C19 C20 H20 119.8
C20 C21 C16 120.02(17)
C20 C21 H21 120.0
C16 C21 H21 120.0
C23 C22 C27 119.88(14)
C23 C22 P2 119.27(12)
C27 C22 P2 120.54(11)
C22 C23 C24 119.79(16)
C22 C23 H23 120.1
C24 C23 H23 120.1
C25 C24 C23 120.18(16)
C25 C24 H24 119.9
C23 C24 H24 119.9
C24 C25 C26 120.13(16)
C24 C25 H25 119.9
C26 C25 H25 119.9
C25 C26 C27 120.29(17)
C25 C26 H26 119.9
C27 C26 H26 119.9
C26 C27 C22 119.73(16)
C26 C27 H27 120.1
C22 C27 H27 120.1
C29 C28 C33 119.69(14)
C29 C28 P2 119.14(11)
C33 C28 P2 121.16(11)
C28 C29 C30 119.91(15)
C28 C29 H29 120.0
C30 C29 H29 120.0
C31 C30 C29 120.14(15)
C31 C30 H30 119.9
C29 C30 H30 119.9
C30 C31 C32 120.20(15)
C30 C31 H31 119.9
C32 C31 H31 119.9
C31 C32 C33 120.35(15)
C31 C32 H32 119.8
C33 C32 H32 119.8
C32 C33 C28 119.70(15)
C32 C33 H33 120.1
C28 C33 H33 120.2
N6 C34 C35 178.04(17)
C34 C35 H35A 109.5
C34 C35 H35B 109.5
H35A C35 H35B 109.5
C34 C35 H35C 109.5
H35A C35 H35C 109.5
H35B C35 H35C 109.5
N7 C36 C37 179.52(18)
C36 C37 H37A 109.5
C36 C37 H37B 109.5
H37A C37 H37B 109.5
C36 C37 H37C 109.5
H37A C37 H37C 109.5
H37B C37 H37C 109.5
N8 C38 C39 178.37(17)
C38 C39 H39A 109.5
C38 C39 H39B 109.5
H39A C39 H39B 109.5
C38 C39 H39C 109.5
H39A C39 H39C 109.5
H39B C39 H39C 109.5
F1 B1 F4 110.16(16)
F1 B1 F2 110.13(16)
F4 B1 F2 109.16(15)
F1 B1 F3 109.87(15)
F4 B1 F3 107.91(16)
F2 B1 F3 109.56(15)
F6 B2 F5 113.2(4)
F6 B2 F7 108.7(4)
F5 B2 F7 109.8(4)
F6 B2 F8 109.1(4)
F5 B2 F8 108.0(4)
F7 B2 F8 108.0(4)
F5' B2' F7' 107.6(6)
F5' B2' F6' 107.8(5)
F7' B2' F6' 111.5(5)
F5' B2' F8' 110.7(5)
F7' B2' F8' 108.9(5)
F6' B2' F8' 110.2(5)
F6" B2" F7" 110.3(6)
F6" B2" F5" 108.7(6)
F7" B2" F5" 110.9(6)
F6" B2" F8" 109.7(6)
F7" B2" F8" 108.7(6)
F5" B2" F8" 108.6(6)
C41 C40 Cl1 108.29(17)
C41 C40 H40A 110.0
Cl1 C40 H40A 110.0
C41 C40 H40B 110.0
Cl1 C40 H40B 110.0
H40A C40 H40B 108.4
C40 C41 Cl2 106.88(17)
C40 C41 H41A 110.3
Cl2 C41 H41A 110.3
C40 C41 H41B 110.3
Cl2 C41 H41B 110.3
H41A C41 H41B 108.6
C41' C40' Cl1 106.6(5)
C41' C40' H40C 110.4
Cl1 C40' H40C 110.4
C41' C40' H40D 110.4
Cl1 C40' H40D 110.4
H40C C40' H40D 108.6
C40' C41' Cl2 108.3(5)
C40' C41' H41C 110.0
Cl2 C41' H41C 110.0
C40' C41' H41D 110.0
Cl2 C41' H41D 110.0
H41C C41' H41D 108.4
C43 C42 Cl3 105.45(17)
C43 C42 H42A 110.7
Cl3 C42 H42A 110.7
C43 C42 H42B 110.7
Cl3 C42 H42B 110.7
H42A C42 H42B 108.8
C42 C43 Cl4 108.50(17)
C42 C43 H43A 110.0
Cl4 C43 H43A 110.0
C42 C43 H43B 110.0
Cl4 C43 H43B 110.0
H43A C43 H43B 108.4
C43' C42' Cl3 105.3(4)
C43' C42' H42C 110.7
Cl3 C42' H42C 110.7
C43' C42' H42D 110.7
Cl3 C42' H42D 110.7
H42C C42' H42D 108.8
C42' C43' Cl4 108.1(4)
C42' C43' H43C 110.1
Cl4 C43' H43C 110.1
C42' C43' H43D 110.1
Cl4 C43' H43D 110.1
H43C C43' H43D 108.4
C45 C44 Cl5 111.30(15)
C45 C44 H44A 109.4
Cl5 C44 H44A 109.4
C45 C44 H44B 109.4
Cl5 C44 H44B 109.4
H44A C44 H44B 108.0
C44 C45 Cl6 111.89(15)
C44 C45 H45A 109.2
Cl6 C45 H45A 109.2
C44 C45 H45B 109.2
Cl6 C45 H45B 109.2
H45A C45 H45B 107.9
H1WA O1W H1WB 108.68(2)

loop_
_geom_bond_atom_site_label_1
_geom_bond_atom_site_label_2
_geom_bond_distance
Fe N7 1.9144(13)
Fe N8 1.9152(13)
Fe N6 1.9419(13)
Fe N1 1.9566(12)
Fe P2 2.2409(4)
Fe P1 2.2430(4)
P1 N4 1.7068(13)
P1 C10 1.8063(15)
P1 C16 1.8151(15)
P2 N5 1.7018(13)
P2 C22 1.8025(15)
P2 C28 1.8054(15)
N1 C3 1.3521(18)
N1 C1 1.3522(18)
N2 C1 1.3318(18)
N2 C2 1.3403(19)
N3 C3 1.3334(18)
N3 C2 1.3395(18)
N4 C1 1.3553(18)
N4 H4N 0.8800
N5 C3 1.3530(18)
N5 H5N 0.8800
N6 C34 1.138(2)
N7 C36 1.137(2)
N8 C38 1.138(2)
C2 C4 1.477(2)
C4 C9 1.396(2)
C4 C5 1.398(2)
C5 C6 1.394(2)
C5 H5 0.9500
C6 C7 1.383(3)
C6 H6 0.9500
C7 C8 1.388(3)
C7 H7 0.9500
C8 C9 1.389(2)
C8 H8 0.9500
C9 H9 0.9500
C10 C11 1.393(2)
C10 C15 1.398(2)
C11 C12 1.393(2)
C11 H11 0.9500
C12 C13 1.382(3)
C12 H12 0.9500
C13 C14 1.381(3)
C13 H13 0.9500
C14 C15 1.395(2)
C14 H14 0.9500
C15 H15 0.9500
C16 C17 1.398(2)
C16 C21 1.400(2)
C17 C18 1.397(2)
C17 H17 0.9500
C18 C19 1.387(3)
C18 H18 0.9500
C19 C20 1.391(3)
C19 H19 0.9500
C20 C21 1.390(2)
C20 H20 0.9500
C21 H21 0.9500
C22 C23 1.393(2)
C22 C27 1.395(2)
C23 C24 1.394(2)
C23 H23 0.9500
C24 C25 1.382(3)
C24 H24 0.9500
C25 C26 1.386(3)
C25 H25 0.9500
C26 C27 1.390(2)
C26 H26 0.9500
C27 H27 0.9500
C28 C29 1.393(2)
C28 C33 1.398(2)
C29 C30 1.393(2)
C29 H29 0.9500
C30 C31 1.381(2)
C30 H30 0.9500
C31 C32 1.384(3)
C31 H31 0.9500
C32 C33 1.389(2)
C32 H32 0.9500
C33 H33 0.9500
C34 C35 1.461(2)
C35 H35A 0.9800
C35 H35B 0.9800
C35 H35C 0.9800
C36 C37 1.459(2)
C37 H37A 0.9800
C37 H37B 0.9800
C37 H37C 0.9800
C38 C39 1.452(2)
C39 H39A 0.9800
C39 H39B 0.9800
C39 H39C 0.9800
B1 F1 1.379(2)
B1 F4 1.385(2)
B1 F2 1.386(2)
B1 F3 1.395(2)
B2 F6 1.367(4)
B2 F5 1.374(5)
B2 F7 1.375(5)
B2 F8 1.381(5)
B2' F5' 1.369(6)
B2' F7' 1.371(6)
B2' F6' 1.371(6)
B2' F8' 1.379(6)
B2" F6" 1.367(7)
B2" F7" 1.370(7)
B2" F5" 1.374(7)
B2" F8" 1.374(7)
Cl1 C40 1.786(2)
Cl1 C40' 1.829(7)
Cl2 C41' 1.782(7)
Cl2 C41 1.813(2)
C40 C41 1.499(3)
C40 H40A 0.9900
C40 H40B 0.9900
C41 H41A 0.9900
C41 H41B 0.9900
C40' C41' 1.500(8)
C40' H40C 0.9900
C40' H40D 0.9900
C41' H41C 0.9900
C41' H41D 0.9900
Cl3 C42 1.779(2)
Cl3 C42' 1.862(6)
Cl4 C43' 1.768(6)
Cl4 C43 1.848(3)
C42 C43 1.490(3)
C42 H42A 0.9900
C42 H42B 0.9900
C43 H43A 0.9900
C43 H43B 0.9900
C42' C43' 1.493(7)
C42' H42C 0.9900
C42' H42D 0.9900
C43' H43C 0.9900
C43' H43D 0.9900
C44 C45 1.494(3)
C44 Cl5 1.794(2)
C44 H44A 0.9900
C44 H44B 0.9900
C45 Cl6 1.793(2)
C45 H45A 0.9900
C45 H45B 0.9900
O1W H1WA 0.80000(11)
O1W H1WB 0.80000(13)

loop_
_geom_hbond_atom_site_label_D
_geom_hbond_atom_site_label_H
_geom_hbond_atom_site_label_A
_geom_hbond_distance_DH
_geom_hbond_distance_HA
_geom_hbond_distance_DA
_geom_hbond_angle_DHA
_geom_hbond_site_symmetry_A
N4 H4N F8 0.88 2.00 2.865(3) 165.6 1_455
N4 H4N F8' 0.88 2.07 2.849(4) 146.6 1_455
N5 H5N O1W 0.88 1.90 2.7709(18) 172.8 .
O1W H1WA Cl2 0.80 2.827(19) 3.4533(19) 137(2) .
O1W H1WB F8 0.80 2.404(19) 3.057(4) 140(3) .
O1W H1WB F7' 0.80 2.105(6) 2.904(6) 176(2) .

loop_
_geom_torsion_atom_site_label_1
_geom_torsion_atom_site_label_2
_geom_torsion_atom_site_label_3
_geom_torsion_atom_site_label_4
_geom_torsion
N7 Fe P1 N4 89.88(6)
N8 Fe P1 N4 -91.33(6)
N6 Fe P1 N4 178.66(6)
N1 Fe P1 N4 -1.50(6)
P2 Fe P1 N4 2.09(9)
N7 Fe P1 C10 -21.79(7)
N8 Fe P1 C10 156.99(7)
N6 Fe P1 C10 66.99(7)
N1 Fe P1 C10 -113.17(7)
P2 Fe P1 C10 -109.59(8)
N7 Fe P1 C16 -156.69(7)
N8 Fe P1 C16 22.09(7)
N6 Fe P1 C16 -67.91(7)
N1 Fe P1 C16 111.93(7)
P2 Fe P1 C16 115.51(8)
N7 Fe P2 N5 -91.64(6)
N8 Fe P2 N5 89.71(6)
N6 Fe P2 N5 179.58(6)
N1 Fe P2 N5 -0.24(6)
P1 Fe P2 N5 -3.83(9)
N7 Fe P2 C22 20.87(7)
N8 Fe P2 C22 -157.78(7)
N6 Fe P2 C22 -67.91(7)
N1 Fe P2 C22 112.27(7)
P1 Fe P2 C22 108.69(8)
N7 Fe P2 C28 153.99(7)
N8 Fe P2 C28 -24.66(7)
N6 Fe P2 C28 65.21(7)
N1 Fe P2 C28 -114.61(7)
P1 Fe P2 C28 -118.19(8)
N7 Fe N1 C3 90.74(11)
N8 Fe N1 C3 -88.75(11)
P2 Fe N1 C3 1.26(10)
P1 Fe N1 C3 -179.65(11)
N7 Fe N1 C1 -89.50(12)
N8 Fe N1 C1 91.01(11)
P2 Fe N1 C1 -178.98(11)
P1 Fe N1 C1 0.11(11)
C10 P1 N4 C1 124.88(12)
C16 P1 N4 C1 -121.78(12)
Fe P1 N4 C1 3.07(12)
C22 P2 N5 C3 -124.78(11)
C28 P2 N5 C3 124.74(11)
Fe P2 N5 C3 -0.70(11)
C2 N2 C1 N1 0.7(2)
C2 N2 C1 N4 -178.79(13)
C3 N1 C1 N2 2.1(2)
Fe N1 C1 N2 -177.68(11)
C3 N1 C1 N4 -178.37(12)
Fe N1 C1 N4 1.85(18)
P1 N4 C1 N2 176.16(11)
P1 N4 C1 N1 -3.40(18)
C3 N3 C2 N2 2.7(2)
C3 N3 C2 C4 -176.17(12)
C1 N2 C2 N3 -3.3(2)
C1 N2 C2 C4 175.55(13)
C2 N3 C3 N1 0.6(2)
C2 N3 C3 N5 179.60(13)
C1 N1 C3 N3 -2.8(2)
Fe N1 C3 N3 176.97(11)
C1 N1 C3 N5 178.16(12)
Fe N1 C3 N5 -2.06(17)
P2 N5 C3 N3 -177.38(10)
P2 N5 C3 N1 1.72(17)
N3 C2 C4 C9 4.8(2)
N2 C2 C4 C9 -174.19(14)
N3 C2 C4 C5 -176.61(14)
N2 C2 C4 C5 4.4(2)
C9 C4 C5 C6 1.4(2)
C2 C4 C5 C6 -177.18(15)
C4 C5 C6 C7 -0.9(3)
C5 C6 C7 C8 -0.3(3)
C6 C7 C8 C9 1.0(3)
C7 C8 C9 C4 -0.5(2)
C5 C4 C9 C8 -0.7(2)
C2 C4 C9 C8 177.92(14)
N4 P1 C10 C11 161.65(13)
C16 P1 C10 C11 50.67(15)
Fe P1 C10 C11 -89.22(13)
N4 P1 C10 C15 -27.61(15)
C16 P1 C10 C15 -138.59(13)
Fe P1 C10 C15 81.52(14)
C15 C10 C11 C12 0.1(2)
P1 C10 C11 C12 170.92(14)
C10 C11 C12 C13 -0.4(3)
C11 C12 C13 C14 0.5(3)
C12 C13 C14 C15 -0.4(3)
C13 C14 C15 C10 0.1(3)
C11 C10 C15 C14 0.0(3)
P1 C10 C15 C14 -170.73(14)
N4 P1 C16 C17 147.10(12)
C10 P1 C16 C17 -102.30(13)
Fe P1 C16 C17 36.37(14)
N4 P1 C16 C21 -29.48(15)
C10 P1 C16 C21 81.12(14)
Fe P1 C16 C21 -140.20(12)
C21 C16 C17 C18 0.7(2)
P1 C16 C17 C18 -176.00(12)
C16 C17 C18 C19 -0.2(2)
C17 C18 C19 C20 -0.2(3)
C18 C19 C20 C21 0.1(3)
C19 C20 C21 C16 0.4(3)
C17 C16 C21 C20 -0.8(2)
P1 C16 C21 C20 175.79(14)
N5 P2 C22 C23 -153.74(13)
C28 P2 C22 C23 -43.21(14)
Fe P2 C22 C23 96.05(13)
N5 P2 C22 C27 32.71(15)
C28 P2 C22 C27 143.24(13)
Fe P2 C22 C27 -77.51(14)
C27 C22 C23 C24 -0.3(3)
P2 C22 C23 C24 -173.94(14)
C22 C23 C24 C25 0.2(3)
C23 C24 C25 C26 -0.1(3)
C24 C25 C26 C27 0.1(3)
C25 C26 C27 C22 -0.3(3)
C23 C22 C27 C26 0.4(3)
P2 C22 C27 C26 173.89(14)
N5 P2 C28 C29 -147.47(12)
C22 P2 C28 C29 102.88(13)
Fe P2 C28 C29 -35.98(14)
N5 P2 C28 C33 31.56(14)
C22 P2 C28 C33 -78.09(13)
Fe P2 C28 C33 143.05(11)
C33 C28 C29 C30 -0.6(2)
P2 C28 C29 C30 178.41(12)
C28 C29 C30 C31 -0.1(2)
C29 C30 C31 C32 0.5(3)
C30 C31 C32 C33 -0.1(3)
C31 C32 C33 C28 -0.6(3)
C29 C28 C33 C32 1.0(2)
P2 C28 C33 C32 -178.04(13)
Cl1 C40 C41 Cl2 175.94(13)
Cl1 C40' C41' Cl2 -170.0(5)
Cl3 C42 C43 Cl4 -175.34(13)
Cl3 C42' C43' Cl4 -178.2(4)
Cl5 C44 C45 Cl6 -70.42(17)
